data_2101271
loop_
_publ_author_name
'Ogawa, K.'
'Harada, J.'
'Tomoda, S.'

_publ_section_title
;
 Unusually short ethylene bond and large amplitude torsional motion of
 (<i>E</i>)-stilbenes in crystals. X-ray crystallographic study of
 `stiff' stilbenes
;
_journal_issue 2
_journal_name_full 'Acta Crystallographica Section B'
_journal_page_first 240
_journal_page_last 248
_journal_paper_doi 10.1107/S010876819400950X
_journal_volume 51
_journal_year 1995
_chemical_formula_moiety 'C10 H10'
_chemical_formula_sum 'C20 H20'
_chemical_formula_weight 260.38
_chemical_melting_point 461.0
_chemical_name_systematic '      (E)-5,5'-dimethyl-1,1'-biindanylidene'
_space_group_IT_number 15
_symmetry_cell_setting monoclinic
_symmetry_space_group_name_Hall '-C 2yc'
_symmetry_space_group_name_H-M 'C 1 2/c 1'
_cell_angle_alpha 90.00000
_cell_angle_beta 95.22(2)
_cell_angle_gamma 90.00000
_cell_formula_units_Z 4
_cell_length_a 21.776(2)
_cell_length_b 8.620(2)
_cell_length_c 7.709(2)
_cell_measurement_reflns_used 25
_cell_measurement_temperature 296
_cell_measurement_theta_max 79.0
_cell_measurement_theta_min 75.6
_cell_volume 1441.0(5)
_computing_cell_refinement MSC/AFC
_computing_data_collection
;
Rigaku AFC6A, MSC/AFC Diffractometer Control Software
;
_computing_data_reduction xtal_DIFDAT_ADDREF_SORTRF
_computing_molecular_graphics xtal_ORTEP
_computing_publication_material xtal_BONDLA_CIFIO
_computing_structure_refinement xtal_CRYLSQ
_computing_structure_solution xtal_GENTAN
_diffrn_ambient_temperature 296
_diffrn_measurement_device 'Rigaku AFC6A'
_diffrn_measurement_method \q/2\q
_diffrn_radiation_monochromator graphite
_diffrn_radiation_source xray_tube
_diffrn_radiation_type 'Copper K\a'
_diffrn_radiation_wavelength 1.54184
_diffrn_reflns_av_R_equivalents .013
_diffrn_reflns_av_sigmaI/netI .005
_diffrn_reflns_limit_h_max 24
_diffrn_reflns_limit_h_min 0
_diffrn_reflns_limit_k_max 9
_diffrn_reflns_limit_k_min 0
_diffrn_reflns_limit_l_max 8
_diffrn_reflns_limit_l_min -8
_diffrn_reflns_number 1130
_diffrn_reflns_reduction_process perpendicular_monochr_Lp
_diffrn_reflns_theta_max 59.99
_diffrn_reflns_theta_min 4.08
_diffrn_standards_decay_% 0
_diffrn_standards_interval_count 150
_diffrn_standards_number 3
_exptl_absorpt_coefficient_mu 0.47
_exptl_absorpt_correction_type none
_exptl_absorpt_process_details 'Absorption correction not applied'
_exptl_crystal_colour yellow
_exptl_crystal_density_diffrn 1.2
_exptl_crystal_description rectangular
_exptl_crystal_F_000 560
_exptl_crystal_size_max 0.25
_exptl_crystal_size_mid 0.20
_exptl_crystal_size_min 0.20
_refine_diff_density_max .227
_refine_diff_density_min -.294
_refine_ls_abs_structure_details none
_refine_ls_abs_structure_Flack 0
_refine_ls_extinction_coef .00000
_refine_ls_extinction_method none
_refine_ls_goodness_of_fit_all 2.403
_refine_ls_goodness_of_fit_obs 2.568
_refine_ls_hydrogen_treatment 'no restraint'
_refine_ls_matrix_type full
_refine_ls_number_constraints 0
_refine_ls_number_parameters 131
_refine_ls_number_reflns 930
_refine_ls_number_restraints 0
_refine_ls_R_factor_all .054
_refine_ls_R_factor_obs .049
_refine_ls_shift/esd_max .175
_refine_ls_shift/esd_mean .01
_refine_ls_structure_factor_coef F
_refine_ls_weighting_details 'w = 1/(\s^2^(F)+0.0002F^2^)'
_refine_ls_weighting_scheme calc
_refine_ls_wR_factor_all .058
_refine_ls_wR_factor_obs .057
_reflns_number_observed 930
_reflns_number_total 1068
_reflns_observed_criterion refl_observed_if_Inet_>2.000_sigma(Inet)
_cod_data_source_file as0668.cif
_cod_data_source_block 5inrt
_cod_depositor_comments
;
The following automatic conversions were performed:

'_refine_ls_weighting_scheme' value '1/(\s^2^(F)+0.0002F^2^)' was
changed to 'calc'. New tag '_refine_ls_weighting_details' was
created. The value of the new tag was set to 'w =
1/(\s^2^(F)+0.0002F^2^)'.

Automatic conversion script
Id: cif_fix_values 3143 2015-03-26 13:38:13Z robertas 
;
_cod_original_cell_volume 1441.0(6)
_cod_database_code 2101271

loop_
_symmetry_equiv_pos_as_xyz
+x,+y,+z
-x,+y,1/2-z
-x,-y,-z
+x,-y,1/2+z
1/2+x,1/2+y,+z
1/2-x,1/2+y,1/2-z
1/2-x,1/2-y,-z
1/2+x,1/2-y,1/2+z

loop_
_atom_site_aniso_label
_atom_site_aniso_U_11
_atom_site_aniso_U_22
_atom_site_aniso_U_33
_atom_site_aniso_U_12
_atom_site_aniso_U_13
_atom_site_aniso_U_23
C1 .0371(9) .0337(9) .0406(9) .0006(7) .0046(7) -.0004(7)
C2 .0383(9) .0370(10) .0500(10) .0035(8) .0071(8) -.0024(8)
C3 .0390(10) .0440(10) .0610(10) .0033(8) .0121(9) -.0025(9)
C4 .0360(10) .0530(10) .0480(10) -.0031(8) .0072(8) .0003(8)
C5 .0440(10) .0480(10) .0500(10) -.0090(9) .0040(8) .0039(8)
C6 .0540(10) .0390(10) .0820(10) -.0021(9) .0140(10) .0020(10)
C7 .0440(10) .0380(10) .0780(10) .0009(9) .0160(10) .0017(9)
C8 .0368(9) .0380(10) .0423(9) .0001(7) .0055(7) -.0006(7)
C9 .0356(9) .0430(10) .0390(9) -.0004(8) .0036(7) -.0003(7)
C10 .0600(10) .0590(10) .078(2) -.0190(10) .0110(10) .0110(10)

loop_
_atom_site_label
_atom_site_fract_x
_atom_site_fract_y
_atom_site_fract_z
_atom_site_U_iso_or_equiv
_atom_site_thermal_displace_type
C1 .47073(8) .4953(2) .5238(2) .0370(9) Uani
C2 .42997(8) .6336(2) .5542(3) .0410(10) Uani
C3 .36763(8) .5686(2) .5978(3) .0480(10) Uani
C4 .33301(8) .2830(2) .6304(2) .0450(10) Uani
C5 .34794(8) .1264(2) .6255(2) .0470(10) Uani
C6 .40679(9) .0875(2) .5857(3) .0580(10) Uani
C7 .45000(9) .1975(2) .5499(3) .0520(10) Uani
C8 .43507(7) .3556(2) .5547(2) .0389(9) Uani
C9 .37574(7) .3950(2) .5958(2) .0390(9) Uani
C10 .30240(10) .0025(3) .6627(4) .0660(10) Uani
H21 .4491(8) .696(2) .655(3) .058(5) Uiso
H22 .4244(9) .700(2) .446(3) .059(5) Uiso
H31 .3560(9) .605(3) .713(3) .069(6) Uiso
H32 .3332(9) .602(2) .508(3) .061(5) Uiso
H4 .2900(10) .311(2) .655(3) .062(6) Uiso
H6 .4170(10) -.022(3) .581(3) .081(7) Uiso
H7 .4920(10) .162(2) .520(3) .064(6) Uiso
H101 .3170(10) -.062(4) .761(4) .130(10) Uiso
H102 .261(2) .047(4) .688(5) .150(10) Uiso
H103 .2920(10) -.068(4) .562(4) .130(10) Uiso

loop_
_atom_type_symbol
_atom_type_scat_dispersion_real
_atom_type_scat_dispersion_imag
_atom_type_scat_source
C .017 .009 'IntTabIV Tables 2.2B and 2.3.1'
H 0 0 'IntTabIV Tables 2.2B and 2.3.1'

loop_
_geom_angle_atom_site_label_1
_geom_angle_atom_site_label_2
_geom_angle_atom_site_label_3
_geom_angle_site_symmetry_3
_geom_angle
C2 C1 C8 . 107.10(10)
C2 C1 C1 3_666 124.80(10)
C8 C1 C1 3_666 128.00(10)
C1 C2 C3 . 106.80(10)
C1 C2 H21 . 109.0(10)
C1 C2 H22 . 110.0(10)
C3 C2 H21 . 110.0(10)
C3 C2 H22 . 110.0(10)
H21 C2 H22 . 111(2)
C2 C3 C9 . 104.70(10)
C2 C3 H31 . 112.0(10)
C2 C3 H32 . 111.0(10)
C9 C3 H31 . 111.0(10)
C9 C3 H32 . 111.0(10)
H31 C3 H32 . 107(2)
C5 C4 C9 . 120.6(2)
C5 C4 H4 . 118.0(10)
C9 C4 H4 . 121.0(10)
C4 C5 C6 . 117.7(2)
C4 C5 C10 . 121.7(2)
C6 C5 C10 . 120.7(2)
C5 C6 C7 . 122.6(2)
C5 C6 H6 . 117.0(10)
C7 C6 H6 . 120.0(10)
C6 C7 C8 . 119.9(2)
C6 C7 H7 . 119.0(10)
C8 C7 H7 . 121.0(10)
C1 C8 C7 . 131.9(2)
C1 C8 C9 . 110.60(10)
C7 C8 C9 . 117.6(2)
C3 C9 C4 . 127.6(2)
C3 C9 C8 . 110.80(10)
C4 C9 C8 . 121.7(2)
C5 C10 H101 . 112(2)
C5 C10 H102 . 112(2)
C5 C10 H103 . 113(2)
H101 C10 H102 . 108(3)
H101 C10 H103 . 107(3)
H102 C10 H103 . 104(3)

loop_
_geom_bond_atom_site_label_1
_geom_bond_atom_site_label_2
_geom_bond_site_symmetry_2
_geom_bond_distance
C1 C2 . 1.517(2)
C1 C8 . 1.465(2)
C1 C1 3_666 1.360(3)
C2 C3 . 1.534(3)
C2 H21 . 1.00(2)
C2 H22 . 1.01(2)
C3 C9 . 1.507(3)
C3 H31 . 1.00(2)
C3 H32 . 1.01(2)
C4 C5 . 1.389(3)
C4 C9 . 1.384(2)
C4 H4 . 1.01(2)
C5 C6 . 1.386(3)
C5 C10 . 1.503(3)
C6 C7 . 1.381(3)
C6 H6 . .97(2)
C7 C8 . 1.402(2)
C7 H7 . 1.00(2)
C8 C9 . 1.400(2)
C10 H101 . .97(3)
C10 H102 . 1.01(4)
C10 H103 . 1.00(3)

loop_
_geom_torsion_atom_site_label_1
_geom_torsion_atom_site_label_2
_geom_torsion_atom_site_label_3
_geom_torsion_atom_site_label_4
_geom_torsion_site_symmetry_1
_geom_torsion
C8 C1 C2 C3 . -2.1(2)
C8 C1 C2 H21 . 117.0(10)
C8 C1 C2 H22 . -122.0(10)
C1 C1 C2 C3 3_666 177.7(2)
C1 C1 C2 H21 3_666 -64.0(10)
C1 C1 C2 H22 3_666 58.0(10)
C2 C1 C8 C7 . -178.2(2)
C2 C1 C8 C9 . 1.9(2)
C1 C1 C8 C7 3_666 2.0(3)
C1 C1 C8 C9 3_666 -178.0(2)
C1 C2 C3 C9 . 1.6(2)
C1 C2 C3 H31 . 123.0(10)
C1 C2 C3 H32 . -118.0(10)
H21 C2 C3 C9 . -117.0(10)
H21 C2 C3 H31 . 4(2)
H21 C2 C3 H32 . 124(2)
H22 C2 C3 C9 . 121.0(10)
H22 C2 C3 H31 . -118(2)
H22 C2 C3 H32 . 2(2)
C2 C3 C9 C4 . 178.7(2)
C2 C3 C9 C8 . -.5(2)
H31 C3 C9 C4 . 57.0(10)
H31 C3 C9 C8 . -122.0(10)
H32 C3 C9 C4 . -61.0(10)
H32 C3 C9 C8 . 119.0(10)
C9 C4 C5 C6 . .3(3)
C9 C4 C5 C10 . 179.9(2)
H4 C4 C5 C6 . 178.0(10)
H4 C4 C5 C10 . -3.0(10)
C5 C4 C9 C3 . -179.1(2)
C5 C4 C9 C8 . .1(3)
H4 C4 C9 C3 . 4.0(10)
H4 C4 C9 C8 . -177.0(10)
C4 C5 C6 C7 . -.6(3)
C4 C5 C6 H6 . -179(2)
C10 C5 C6 C7 . 179.7(2)
C10 C5 C6 H6 . 1(2)
C4 C5 C10 H101 . -120(2)
C4 C5 C10 H102 . 1(2)
C4 C5 C10 H103 . 118(2)
C6 C5 C10 H101 . 59(2)
C6 C5 C10 H102 . -179(2)
C6 C5 C10 H103 . -62(2)
C5 C6 C7 C8 . .6(3)
C5 C6 C7 H7 . -179.0(10)
H6 C6 C7 C8 . 179(2)
H6 C6 C7 H7 . 0(2)
C6 C7 C8 C1 . 179.8(2)
C6 C7 C8 C9 . -.3(3)
H7 C7 C8 C1 . .0(10)
H7 C7 C8 C9 . 179.0(10)
C1 C8 C9 C3 . -.8(2)
C1 C8 C9 C4 . 179.90(10)
C7 C8 C9 C3 . 179.2(2)
C7 C8 C9 C4 . -.1(2)
